data_2300348
loop_
_publ_author_name
'Eccles, Kevin S.'
'Stokes, Stephen P.'
'Daly, Carla A.'
'Barry, Nicola M.'
'McSweeney, Sharon P.'
'O'Neill, Damian J.'
'Kelly, Dawn M.'
'Jennings, W. Brian'
'N\'i Dhubhghaill, O. M.'
'Moynihan, Humphrey A.'
'Maguire, Anita R.'
'Lawrence, Simon E.'

_publ_section_title
;
 Evaluation of the Bruker SMART X2S: crystallography for the
 nonspecialist?
;
_journal_coden_ASTM JACGAR
_journal_coeditor_code KK5074
_journal_issue 1
_journal_name_full 'Journal of Applied Crystallography'
_journal_page_first 213
_journal_page_last 215
_journal_paper_doi 10.1107/S0021889810042561
_journal_volume 44
_journal_year 2011
_chemical_formula_moiety 'C13 H13 N O2 S'
_chemical_formula_sum 'C13 H13 N O2 S'
_chemical_formula_weight 247.30
_space_group_crystal_system triclinic
_space_group_IT_number 2
_space_group_name_Hall '-P 1'
_space_group_name_H-M_alt 'P -1'
_symmetry_space_group_name_Hall '-P 1'
_symmetry_space_group_name_H-M 'P -1'
_atom_sites_solution_hydrogens geom
_atom_sites_solution_primary direct
_atom_sites_solution_secondary difmap
_audit_creation_method SHELXL-97
_cell_angle_alpha 67.808(8)
_cell_angle_beta 87.291(8)
_cell_angle_gamma 67.435(7)
_cell_formula_units_Z 4
_cell_length_a 10.259(3)
_cell_length_b 11.050(4)
_cell_length_c 13.380(5)
_cell_measurement_reflns_used 6965
_cell_measurement_temperature 291(2)
_cell_measurement_theta_max 24.3695
_cell_measurement_theta_min 2.3811
_cell_volume 1288.4(8)
_computing_structure_refinement 'SHELXL-97 (Sheldrick, 2008)'
_computing_structure_solution 'SHELXS-97 (Sheldrick, 2008)'
_diffrn_ambient_temperature 291(2)
_diffrn_detector_area_resol_mean 8.3333
_diffrn_measured_fraction_theta_full 0.941
_diffrn_measured_fraction_theta_max 0.941
_diffrn_measurement_device_type 'Bruker APEX II DUO'
_diffrn_measurement_method '\f & \w  scans'
_diffrn_radiation_monochromator graphite
_diffrn_radiation_source 'fine-focus sealed tube'
_diffrn_radiation_type MoK\a
_diffrn_radiation_wavelength 0.71073
_diffrn_reflns_av_R_equivalents 0.0393
_diffrn_reflns_av_sigmaI/netI 0.0299
_diffrn_reflns_limit_h_max 12
_diffrn_reflns_limit_h_min -12
_diffrn_reflns_limit_k_max 13
_diffrn_reflns_limit_k_min -13
_diffrn_reflns_limit_l_max 16
_diffrn_reflns_limit_l_min -15
_diffrn_reflns_number 23008
_diffrn_reflns_theta_full 25.65
_diffrn_reflns_theta_max 25.65
_diffrn_reflns_theta_min 2.15
_exptl_absorpt_coefficient_mu 0.240
_exptl_absorpt_correction_T_max 0.94
_exptl_absorpt_correction_T_min 0.78
_exptl_absorpt_correction_type multi-scan
_exptl_absorpt_process_details 'Sadabs Version 2008/1'
_exptl_crystal_colour colorless
_exptl_crystal_density_diffrn 1.275
_exptl_crystal_density_method 'not measured'
_exptl_crystal_description Block
_exptl_crystal_F_000 520
_exptl_crystal_size_max 0.32
_exptl_crystal_size_mid 0.30
_exptl_crystal_size_min 0.18
_refine_diff_density_max 0.372
_refine_diff_density_min -0.440
_refine_ls_extinction_method none
_refine_ls_goodness_of_fit_ref 1.104
_refine_ls_hydrogen_treatment mixed
_refine_ls_matrix_type full
_refine_ls_number_parameters 333
_refine_ls_number_reflns 4600
_refine_ls_number_restraints 30
_refine_ls_restrained_S_all 1.109
_refine_ls_R_factor_all 0.0949
_refine_ls_R_factor_gt 0.0619
_refine_ls_shift/su_max 0.008
_refine_ls_shift/su_mean 0.001
_refine_ls_structure_factor_coef Fsqd
_refine_ls_weighting_details 'calc w=1/[\s^2^(Fo^2^)+(0.1686P)^2^+0.2365P] where P=(Fo^2^+2Fc^2^)/3'
_refine_ls_weighting_scheme calc
_refine_ls_wR_factor_gt 0.1961
_refine_ls_wR_factor_ref 0.2657
_reflns_number_gt 3117
_reflns_number_total 4600
_reflns_threshold_expression >2sigma(I)
_cod_data_source_file kk5074.cif
_cod_data_source_block Compound_18_APEX
_cod_original_cell_volume 1288.4(7)
_cod_database_code 2300348

loop_
_symmetry_equiv_pos_as_xyz
'x, y, z'
'-x, -y, -z'

loop_
_atom_site_type_symbol
_atom_site_label
_atom_site_fract_x
_atom_site_fract_y
_atom_site_fract_z
_atom_site_U_iso_or_equiv
_atom_site_adp_type
_atom_site_calc_flag
_atom_site_refinement_flags
_atom_site_occupancy
_atom_site_disorder_assembly
_atom_site_disorder_group
S S1A 0.20036(14) 0.42400(11) 0.11580(12) 0.0794(5) Uani d PD 0.85 A 1
O O2A 0.1773(4) 0.3848(4) 0.0299(4) 0.1042(12) Uani d PD 0.85 A 1
O O3A 0.2814(4) 0.3131(3) 0.2164(3) 0.0877(10) Uani d PD 0.85 A 1
N N4A 0.0420(4) 0.5094(4) 0.1407(4) 0.0852(11) Uani d PD 0.85 A 1
H H4A 0.0081 0.5482 0.0731 0.128 Uiso d PRD 0.85 A 1
S S1B 0.2538(10) 0.3996(10) 0.1608(8) 0.0751(19) Uiso d PD 0.15 A 2
O O2B 0.142(2) 0.395(3) 0.101(2) 0.103(7) Uiso d PD 0.15 A 2
O O3B 0.384(2) 0.281(2) 0.2015(19) 0.113(7) Uiso d PD 0.15 A 2
N N4B 0.191(2) 0.443(2) 0.2605(14) 0.080(5) Uiso d PD 0.15 A 2
H H4B 0.2683 0.3816 0.3048 0.121 Uiso d PRD 0.15 A 2
C C5 0.0092(5) 0.5767(4) 0.2165(4) 0.0944(13) Uani d D 1 . .
C C6 -0.1227(7) 0.6922(6) 0.1955(5) 0.1273(19) Uani d . 1 A .
H H6 -0.1812 0.7294 0.1311 0.153 Uiso calc R 1 . .
C C7 -0.1628(7) 0.7496(6) 0.2749(6) 0.139(2) Uani d . 1 . .
H H7 -0.2512 0.8231 0.2651 0.167 Uiso calc R 1 A .
C C8 -0.0728(8) 0.6978(7) 0.3660(5) 0.138(2) Uani d . 1 A .
H H8 -0.0983 0.7355 0.4189 0.165 Uiso calc R 1 . .
C C9 0.0527(7) 0.5918(6) 0.3782(5) 0.1205(17) Uani d . 1 . .
H H9 0.1151 0.5594 0.4396 0.145 Uiso calc R 1 A .
C C10 0.0940(5) 0.5295(6) 0.3078(5) 0.1074(15) Uani d D 1 A .
H H10 0.1809 0.4527 0.3216 0.129 Uiso d R 1 . .
C C11A 0.2825(6) 0.5444(5) 0.0630(4) 0.0744(19) Uani d PGD 0.85 A 1
C C12A 0.3931(6) 0.5318(4) 0.1276(3) 0.085(2) Uani d PGD 0.85 A 1
H H12A 0.4264 0.4565 0.1950 0.102 Uiso calc PR 0.85 A 1
C C13A 0.4537(4) 0.6316(5) 0.0916(4) 0.0887(15) Uani d PGD 0.85 A 1
H H13A 0.5277 0.6231 0.1349 0.106 Uiso calc PR 0.85 A 1
C C14A 0.4038(5) 0.7440(4) -0.0090(5) 0.0920(16) Uani d PGD 0.85 A 1
C C15A 0.2933(6) 0.7567(5) -0.0736(3) 0.104(2) Uani d PGD 0.85 A 1
H H15A 0.2600 0.8320 -0.1409 0.125 Uiso calc PR 0.85 A 1
C C16A 0.2327(5) 0.6569(6) -0.0376(4) 0.0897(19) Uani d PGD 0.85 A 1
H H16A 0.1587 0.6654 -0.0808 0.108 Uiso calc PR 0.85 A 1
C C17A 0.4636(8) 0.8606(8) -0.0505(8) 0.140(3) Uani d PDU 0.85 A 1
H H17A 0.4937 0.8738 0.0101 0.210 Uiso calc PR 0.85 A 1
H H17B 0.3911 0.9483 -0.0980 0.210 Uiso calc PR 0.85 A 1
H H17C 0.5431 0.8324 -0.0894 0.210 Uiso calc PR 0.85 A 1
C C11B 0.284(3) 0.548(3) 0.0854(18) 0.031(5) Uiso d PGD 0.15 A 2
C C12B 0.408(3) 0.555(3) 0.1164(15) 0.060(8) Uiso d PGD 0.15 A 2
H H12B 0.4585 0.4925 0.1841 0.072 Uiso calc PR 0.15 A 2
C C13B 0.456(3) 0.655(3) 0.0463(18) 0.074(9) Uiso d PGD 0.15 A 2
H H13B 0.5383 0.6594 0.0671 0.089 Uiso calc PR 0.15 A 2
C C14B 0.380(3) 0.748(3) -0.0550(16) 0.087(11) Uiso d PGD 0.15 A 2
C C15B 0.256(3) 0.742(3) -0.0860(17) 0.105(14) Uiso d PGD 0.15 A 2
H H15B 0.2053 0.8042 -0.1537 0.126 Uiso calc PR 0.15 A 2
C C16B 0.208(3) 0.642(3) -0.016(2) 0.085(12) Uiso d PGD 0.15 A 2
H H16B 0.1254 0.6373 -0.0366 0.102 Uiso calc PR 0.15 A 2
C C17B 0.429(3) 0.867(3) -0.129(2) 0.097(9) Uiso d PD 0.15 A 2
H H17D 0.3863 0.9496 -0.1125 0.146 Uiso calc PR 0.15 A 2
H H17E 0.4015 0.8906 -0.2041 0.146 Uiso calc PR 0.15 A 2
H H17F 0.5309 0.8325 -0.1170 0.146 Uiso calc PR 0.15 A 2
S S18 0.47506(9) 0.21890(9) 0.50060(8) 0.0703(4) Uani d . 1 . .
O O19 0.4133(3) 0.3707(3) 0.4496(3) 0.0923(9) Uani d . 1 . .
O O20 0.3851(3) 0.1422(3) 0.5255(3) 0.0873(8) Uani d . 1 . .
N N21 0.5778(3) 0.1580(4) 0.4202(3) 0.0746(9) Uani d . 1 . .
H H21 0.588(5) 0.075(4) 0.438(4) 0.089 Uiso d . 1 . .
C C22 0.7029(4) 0.1844(4) 0.3923(3) 0.0693(9) Uani d . 1 . .
C C23 0.8226(4) 0.0736(5) 0.3889(3) 0.0872(12) Uani d . 1 . .
H H23 0.8206 -0.0154 0.4061 0.105 Uiso calc R 1 . .
C C24 0.9449(5) 0.0940(6) 0.3602(4) 0.1098(16) Uani d . 1 . .
H H24 1.0249 0.0184 0.3577 0.132 Uiso calc R 1 . .
C C25 0.9518(6) 0.2230(7) 0.3353(5) 0.1157(17) Uani d . 1 . .
H H25 1.0354 0.2355 0.3157 0.139 Uiso calc R 1 . .
C C26 0.8355(7) 0.3323(7) 0.3394(4) 0.1127(16) Uani d . 1 . .
H H26 0.8404 0.4195 0.3250 0.135 Uiso calc R 1 . .
C C27 0.7089(5) 0.3164(5) 0.3649(4) 0.0944(12) Uani d . 1 . .
H H27 0.6282 0.3939 0.3636 0.113 Uiso calc R 1 . .
C C28 0.5841(3) 0.1697(3) 0.6181(3) 0.0567(7) Uani d . 1 . .
C C29 0.6398(4) 0.0303(4) 0.6901(3) 0.0692(9) Uani d . 1 . .
H H29 0.6152 -0.0369 0.6792 0.083 Uiso calc R 1 . .
C C30 0.7324(4) -0.0089(4) 0.7785(3) 0.0785(10) Uani d . 1 . .
H H30 0.7685 -0.1030 0.8281 0.094 Uiso calc R 1 . .
C C31 0.7728(4) 0.0881(4) 0.7953(3) 0.0745(10) Uani d . 1 . .
C C32 0.7152(5) 0.2273(4) 0.7233(3) 0.0873(12) Uani d . 1 . .
H H32 0.7391 0.2943 0.7350 0.105 Uiso calc R 1 . .
C C33 0.6219(4) 0.2700(4) 0.6332(3) 0.0784(11) Uani d . 1 . .
H H33 0.5853 0.3642 0.5839 0.094 Uiso calc R 1 . .
C C34 0.8804(5) 0.0425(7) 0.8902(4) 0.1181(18) Uani d . 1 . .
H H34A 0.8837 0.1253 0.8960 0.177 Uiso calc R 1 . .
H H34B 0.9725 -0.0150 0.8785 0.177 Uiso calc R 1 . .
H H34C 0.8529 -0.0116 0.9561 0.177 Uiso calc R 1 . .

loop_
_atom_site_aniso_label
_atom_site_aniso_U_11
_atom_site_aniso_U_22
_atom_site_aniso_U_33
_atom_site_aniso_U_12
_atom_site_aniso_U_13
_atom_site_aniso_U_23
S1A 0.0729(7) 0.0549(6) 0.1040(10) -0.0135(5) -0.0189(7) -0.0328(6)
O2A 0.097(2) 0.084(2) 0.133(3) -0.0147(18) -0.027(2) -0.060(2)
O3A 0.098(3) 0.0488(16) 0.094(2) -0.0202(16) -0.0181(19) -0.0099(16)
N4A 0.069(2) 0.078(2) 0.108(3) -0.0302(19) -0.005(2) -0.033(2)
C5 0.093(3) 0.071(2) 0.131(4) -0.046(2) 0.040(3) -0.041(3)
C6 0.141(5) 0.101(4) 0.118(4) -0.043(4) 0.011(4) -0.025(3)
C7 0.136(5) 0.097(4) 0.136(5) -0.002(3) 0.024(4) -0.042(4)
C8 0.154(5) 0.114(4) 0.112(4) -0.015(4) 0.024(4) -0.048(4)
C9 0.124(4) 0.117(4) 0.127(4) -0.052(4) 0.041(4) -0.055(4)
C10 0.082(3) 0.107(4) 0.151(5) -0.042(3) 0.026(3) -0.066(4)
C11A 0.078(3) 0.067(3) 0.073(4) -0.012(2) 0.004(3) -0.039(3)
C12A 0.081(4) 0.067(3) 0.093(4) -0.019(3) -0.006(3) -0.027(3)
C13A 0.075(3) 0.094(4) 0.094(4) -0.037(3) 0.018(3) -0.031(3)
C14A 0.080(3) 0.071(3) 0.110(4) -0.022(3) 0.031(3) -0.031(3)
C15A 0.107(5) 0.078(4) 0.084(4) -0.013(3) 0.014(3) -0.009(3)
C16A 0.092(4) 0.074(3) 0.073(3) -0.015(3) 0.001(3) -0.015(3)
C17A 0.118(5) 0.116(5) 0.177(6) -0.052(4) 0.046(5) -0.045(4)
S18 0.0561(5) 0.0679(6) 0.0923(7) -0.0261(4) 0.0076(4) -0.0352(5)
O19 0.0717(16) 0.0669(16) 0.116(2) -0.0160(13) -0.0073(15) -0.0218(15)
O20 0.0577(13) 0.0974(19) 0.129(2) -0.0388(13) 0.0175(14) -0.0593(18)
N21 0.0699(18) 0.085(2) 0.085(2) -0.0397(17) 0.0102(15) -0.0407(18)
C22 0.072(2) 0.093(2) 0.0527(17) -0.046(2) 0.0098(16) -0.0258(17)
C23 0.081(3) 0.096(3) 0.091(3) -0.041(2) 0.023(2) -0.038(2)
C24 0.085(3) 0.120(4) 0.116(4) -0.044(3) 0.030(3) -0.035(3)
C25 0.096(3) 0.142(5) 0.116(4) -0.071(4) 0.030(3) -0.036(4)
C26 0.127(4) 0.124(4) 0.112(4) -0.089(4) 0.033(3) -0.033(3)
C27 0.101(3) 0.090(3) 0.097(3) -0.051(3) 0.021(2) -0.029(2)
C28 0.0579(16) 0.0484(15) 0.0716(18) -0.0247(13) 0.0168(15) -0.0289(14)
C29 0.070(2) 0.0559(18) 0.091(2) -0.0344(16) 0.0127(18) -0.0289(17)
C30 0.079(2) 0.064(2) 0.086(2) -0.0264(18) 0.005(2) -0.0239(18)
C31 0.072(2) 0.095(3) 0.072(2) -0.038(2) 0.0208(18) -0.045(2)
C32 0.114(3) 0.084(3) 0.097(3) -0.056(2) 0.015(2) -0.053(2)
C33 0.105(3) 0.0532(18) 0.086(2) -0.0375(19) 0.008(2) -0.0307(17)
C34 0.100(3) 0.164(5) 0.103(3) -0.046(3) 0.004(3) -0.070(4)

loop_
_atom_type_symbol
_atom_type_description
_atom_type_scat_dispersion_real
_atom_type_scat_dispersion_imag
_atom_type_scat_source
C C 0.0033 0.0016 'International Tables Vol C Tables 4.2.6.8 and 6.1.1.4'
H H 0.0000 0.0000 'International Tables Vol C Tables 4.2.6.8 and 6.1.1.4'
N N 0.0061 0.0033 'International Tables Vol C Tables 4.2.6.8 and 6.1.1.4'
O O 0.0106 0.0060 'International Tables Vol C Tables 4.2.6.8 and 6.1.1.4'
S S 0.1246 0.1234 'International Tables Vol C Tables 4.2.6.8 and 6.1.1.4'

loop_
_geom_angle_atom_site_label_1
_geom_angle_atom_site_label_2
_geom_angle_atom_site_label_3
_geom_angle_site_symmetry_1
_geom_angle_site_symmetry_3
_geom_angle
_geom_angle_publ_flag
O2A S1A O3A . . 118.6(2) ?
O2A S1A N4A . . 105.0(2) ?
O3A S1A N4A . . 108.8(2) ?
O2A S1A C11A . . 106.8(3) ?
O3A S1A C11A . . 109.0(2) ?
N4A S1A C11A . . 108.2(2) ?
C5 N4A S1A . . 126.2(3) ?
C5 N4A H4A . . 126.2 ?
S1A N4A H4A . . 92.9 ?
O3B S1B O2B . . 120.5(15) ?
O3B S1B N4B . . 107.7(13) ?
O2B S1B N4B . . 109.2(14) ?
O3B S1B C11B . . 110.0(15) ?
O2B S1B C11B . . 108.6(14) ?
N4B S1B C11B . . 98.6(13) ?
C10 N4B S1B . . 154.4(16) ?
C10 N4B H4B . . 112.1 ?
S1B N4B H4B . . 92.8 ?
C10 N4B H10 . . 40.1 ?
S1B N4B H10 . . 164.6 ?
H4B N4B H10 . . 72.1 ?
C10 C5 C6 . . 119.8(5) ?
C10 C5 N4A . . 122.9(4) ?
C6 C5 N4A . . 117.2(5) ?
C7 C6 C5 . . 117.8(6) ?
C7 C6 H6 . . 121.1 ?
C5 C6 H6 . . 121.1 ?
C8 C7 C6 . . 120.0(5) ?
C8 C7 H7 . . 120.0 ?
C6 C7 H7 . . 120.0 ?
C9 C8 C7 . . 118.7(6) ?
C9 C8 H8 . . 120.7 ?
C7 C8 H8 . . 120.7 ?
C10 C9 C8 . . 123.9(6) ?
C10 C9 H9 . . 118.1 ?
C8 C9 H9 . . 118.1 ?
C9 C10 C5 . . 119.8(5) ?
C9 C10 N4B . . 155.9(10) ?
C5 C10 N4B . . 83.6(9) ?
C9 C10 H10 . . 120.7 ?
C5 C10 H10 . . 119.5 ?
N4B C10 H10 . . 36.6 ?
C12A C11A C16A . . 120.0 ?
C12A C11A S1A . . 118.5(3) ?
C16A C11A S1A . . 121.4(3) ?
C13A C12A C11A . . 120.0 ?
C13A C12A H12A . . 120.0 ?
C11A C12A H12A . . 120.0 ?
C14A C13A C12A . . 120.0 ?
C14A C13A H13A . . 120.0 ?
C12A C13A H13A . . 120.0 ?
C13A C14A C15A . . 120.0 ?
C13A C14A C17A . . 121.9(5) ?
C15A C14A C17A . . 118.0(5) ?
C16A C15A C14A . . 120.0 ?
C16A C15A H15A . . 120.0 ?
C14A C15A H15A . . 120.0 ?
C15A C16A C11A . . 120.0 ?
C15A C16A H16A . . 120.0 ?
C11A C16A H16A . . 120.0 ?
C14A C17A H17A . . 109.5 ?
C14A C17A H17B . . 109.5 ?
H17A C17A H17B . . 109.5 ?
C14A C17A H17C . . 109.5 ?
H17A C17A H17C . . 109.5 ?
H17B C17A H17C . . 109.5 ?
C12B C11B C16B . . 120.0 ?
C12B C11B S1B . . 117.0(15) ?
C16B C11B S1B . . 121.4(15) ?
C11B C12B C13B . . 120.0 ?
C11B C12B H12B . . 120.0 ?
C13B C12B H12B . . 120.0 ?
C14B C13B C12B . . 120.0 ?
C14B C13B H13B . . 120.0 ?
C12B C13B H13B . . 120.0 ?
C15B C14B C13B . . 120.0 ?
C15B C14B C17B . . 120.7(17) ?
C13B C14B C17B . . 119.2(17) ?
C14B C15B C16B . . 120.0 ?
C14B C15B H15B . . 120.0 ?
C16B C15B H15B . . 120.0 ?
C15B C16B C11B . . 120.0 ?
C15B C16B H16B . . 120.0 ?
C11B C16B H16B . . 120.0 ?
C14B C17B H17D . . 109.5 ?
C14B C17B H17E . . 109.5 ?
H17D C17B H17E . . 109.5 ?
C14B C17B H17F . . 109.5 ?
H17D C17B H17F . . 109.5 ?
H17E C17B H17F . . 109.5 ?
O20 S18 O19 . . 119.48(17) ?
O20 S18 N21 . . 103.58(17) ?
O19 S18 N21 . . 108.41(19) ?
O20 S18 C28 . . 109.63(17) ?
O19 S18 C28 . . 108.35(16) ?
N21 S18 C28 . . 106.64(15) ?
C22 N21 S18 . . 122.5(2) ?
C22 N21 H21 . . 115(3) ?
S18 N21 H21 . . 107(3) ?
C23 C22 C27 . . 118.5(4) ?
C23 C22 N21 . . 117.8(4) ?
C27 C22 N21 . . 123.7(4) ?
C24 C23 C22 . . 120.2(5) ?
C24 C23 H23 . . 119.9 ?
C22 C23 H23 . . 119.9 ?
C25 C24 C23 . . 121.4(5) ?
C25 C24 H24 . . 119.3 ?
C23 C24 H24 . . 119.3 ?
C26 C25 C24 . . 119.1(5) ?
C26 C25 H25 . . 120.5 ?
C24 C25 H25 . . 120.5 ?
C25 C26 C27 . . 121.0(5) ?
C25 C26 H26 . . 119.5 ?
C27 C26 H26 . . 119.5 ?
C26 C27 C22 . . 119.8(5) ?
C26 C27 H27 . . 120.1 ?
C22 C27 H27 . . 120.1 ?
C29 C28 C33 . . 120.6(3) ?
C29 C28 S18 . . 119.7(2) ?
C33 C28 S18 . . 119.6(3) ?
C28 C29 C30 . . 119.3(3) ?
C28 C29 H29 . . 120.4 ?
C30 C29 H29 . . 120.4 ?
C29 C30 C31 . . 121.5(4) ?
C29 C30 H30 . . 119.2 ?
C31 C30 H30 . . 119.2 ?
C32 C31 C30 . . 118.5(3) ?
C32 C31 C34 . . 120.3(4) ?
C30 C31 C34 . . 121.2(4) ?
C31 C32 C33 . . 121.3(3) ?
C31 C32 H32 . . 119.4 ?
C33 C32 H32 . . 119.4 ?
C32 C33 C28 . . 118.8(3) ?
C32 C33 H33 . . 120.6 ?
C28 C33 H33 . . 120.6 ?
C31 C34 H34A . . 109.5 ?
C31 C34 H34B . . 109.5 ?
H34A C34 H34B . . 109.5 ?
C31 C34 H34C . . 109.5 ?
H34A C34 H34C . . 109.5 ?
H34B C34 H34C . . 109.5 ?

loop_
_geom_bond_atom_site_label_1
_geom_bond_atom_site_label_2
_geom_bond_site_symmetry_2
_geom_bond_distance
_geom_bond_publ_flag
S1A O2A . 1.431(4) ?
S1A O3A . 1.444(3) ?
S1A N4A . 1.628(4) ?
S1A C11A . 1.754(4) ?
N4A C5 . 1.429(6) ?
N4A H4A . 0.8631 ?
S1B O3B . 1.412(16) ?
S1B O2B . 1.450(16) ?
S1B N4B . 1.608(15) ?
S1B C11B . 1.71(2) ?
N4B C10 . 1.405(16) ?
N4B H4B . 0.8753 ?
N4B H10 . 0.8606 ?
C5 C10 . 1.338(6) ?
C5 C6 . 1.407(8) ?
C6 C7 . 1.402(8) ?
C6 H6 . 0.9300 ?
C7 C8 . 1.356(8) ?
C7 H7 . 0.9300 ?
C8 C9 . 1.332(8) ?
C8 H8 . 0.9300 ?
C9 C10 . 1.330(7) ?
C9 H9 . 0.9300 ?
C10 H10 . 0.9300 ?
C11A C12A . 1.3900 ?
C11A C16A . 1.3900 ?
C12A C13A . 1.3900 ?
C12A H12A . 0.9300 ?
C13A C14A . 1.3900 ?
C13A H13A . 0.9300 ?
C14A C15A . 1.3900 ?
C14A C17A . 1.542(7) ?
C15A C16A . 1.3900 ?
C15A H15A . 0.9300 ?
C16A H16A . 0.9300 ?
C17A H17A . 0.9600 ?
C17A H17B . 0.9600 ?
C17A H17C . 0.9600 ?
C11B C12B . 1.3900 ?
C11B C16B . 1.3900 ?
C12B C13B . 1.3900 ?
C12B H12B . 0.9300 ?
C13B C14B . 1.3900 ?
C13B H13B . 0.9300 ?
C14B C15B . 1.3900 ?
C14B C17B . 1.562(17) ?
C15B C16B . 1.3900 ?
C15B H15B . 0.9300 ?
C16B H16B . 0.9300 ?
C17B H17D . 0.9600 ?
C17B H17E . 0.9600 ?
C17B H17F . 0.9600 ?
S18 O20 . 1.428(3) ?
S18 O19 . 1.429(3) ?
S18 N21 . 1.617(3) ?
S18 C28 . 1.753(3) ?
N21 C22 . 1.425(5) ?
N21 H21 . 0.82(4) ?
C22 C23 . 1.375(5) ?
C22 C27 . 1.389(6) ?
C23 C24 . 1.370(6) ?
C23 H23 . 0.9300 ?
C24 C25 . 1.366(8) ?
C24 H24 . 0.9300 ?
C25 C26 . 1.350(8) ?
C25 H25 . 0.9300 ?
C26 C27 . 1.386(7) ?
C26 H26 . 0.9300 ?
C27 H27 . 0.9300 ?
C28 C29 . 1.372(5) ?
C28 C33 . 1.388(4) ?
C29 C30 . 1.376(5) ?
C29 H29 . 0.9300 ?
C30 C31 . 1.380(5) ?
C30 H30 . 0.9300 ?
C31 C32 . 1.371(5) ?
C31 C34 . 1.518(6) ?
C32 C33 . 1.387(5) ?
C32 H32 . 0.9300 ?
C33 H33 . 0.9300 ?
C34 H34A . 0.9600 ?
C34 H34B . 0.9600 ?
C34 H34C . 0.9600 ?

loop_
_geom_torsion_atom_site_label_1
_geom_torsion_atom_site_label_2
_geom_torsion_atom_site_label_3
_geom_torsion_atom_site_label_4
_geom_torsion_site_symmetry_1
_geom_torsion_site_symmetry_2
_geom_torsion_site_symmetry_3
_geom_torsion_site_symmetry_4
_geom_torsion
_geom_torsion_publ_flag
O2A S1A N4A C5 . . . . -176.5(4) ?
O3A S1A N4A C5 . . . . 55.6(4) ?
C11A S1A N4A C5 . . . . -62.7(4) ?
O3B S1B N4B C10 . . . . 174(4) ?
O2B S1B N4B C10 . . . . -53(4) ?
C11B S1B N4B C10 . . . . 60(4) ?
S1A N4A C5 C10 . . . . -30.7(7) ?
S1A N4A C5 C6 . . . . 153.1(4) ?
C10 C5 C6 C7 . . . . -3.0(8) ?
N4A C5 C6 C7 . . . . 173.3(5) ?
C5 C6 C7 C8 . . . . 3.0(10) ?
C6 C7 C8 C9 . . . . -0.4(11) ?
C7 C8 C9 C10 . . . . -2.4(11) ?
C8 C9 C10 C5 . . . . 2.4(10) ?
C8 C9 C10 N4B . . . . 166(2) ?
C6 C5 C10 C9 . . . . 0.4(8) ?
N4A C5 C10 C9 . . . . -175.7(5) ?
C6 C5 C10 N4B . . . . -173.1(10) ?
N4A C5 C10 N4B . . . . 10.8(10) ?
S1B N4B C10 C9 . . . . -146(2) ?
S1B N4B C10 C5 . . . . 20(4) ?
O2A S1A C11A C12A . . . . -138.6(3) ?
O3A S1A C11A C12A . . . . -9.3(4) ?
N4A S1A C11A C12A . . . . 108.8(3) ?
O2A S1A C11A C16A . . . . 46.2(4) ?
O3A S1A C11A C16A . . . . 175.4(3) ?
N4A S1A C11A C16A . . . . -66.4(3) ?
C16A C11A C12A C13A . . . . 0.0 ?
S1A C11A C12A C13A . . . . -175.3(4) ?
C11A C12A C13A C14A . . . . 0.0 ?
C12A C13A C14A C15A . . . . 0.0 ?
C12A C13A C14A C17A . . . . 177.5(5) ?
C13A C14A C15A C16A . . . . 0.0 ?
C17A C14A C15A C16A . . . . -177.6(5) ?
C14A C15A C16A C11A . . . . 0.0 ?
C12A C11A C16A C15A . . . . 0.0 ?
S1A C11A C16A C15A . . . . 175.2(4) ?
O3B S1B C11B C12B . . . . -32(2) ?
O2B S1B C11B C12B . . . . -165.7(17) ?
N4B S1B C11B C12B . . . . 80.6(17) ?
O3B S1B C11B C16B . . . . 133.5(18) ?
O2B S1B C11B C16B . . . . 0(2) ?
N4B S1B C11B C16B . . . . -114.0(17) ?
C16B C11B C12B C13B . . . . 0.0 ?
S1B C11B C12B C13B . . . . 165.5(19) ?
C11B C12B C13B C14B . . . . 0.0 ?
C12B C13B C14B C15B . . . . 0.0 ?
C12B C13B C14B C17B . . . . 176(3) ?
C13B C14B C15B C16B . . . . 0.0 ?
C17B C14B C15B C16B . . . . -176(3) ?
C14B C15B C16B C11B . . . . 0.0 ?
C12B C11B C16B C15B . . . . 0.0 ?
S1B C11B C16B C15B . . . . -165(2) ?
O20 S18 N21 C22 . . . . -167.2(3) ?
O19 S18 N21 C22 . . . . 65.0(3) ?
C28 S18 N21 C22 . . . . -51.5(3) ?
S18 N21 C22 C23 . . . . 138.4(3) ?
S18 N21 C22 C27 . . . . -43.9(5) ?
C27 C22 C23 C24 . . . . 0.8(6) ?
N21 C22 C23 C24 . . . . 178.6(4) ?
C22 C23 C24 C25 . . . . 0.5(7) ?
C23 C24 C25 C26 . . . . 0.2(9) ?
C24 C25 C26 C27 . . . . -2.2(9) ?
C25 C26 C27 C22 . . . . 3.5(8) ?
C23 C22 C27 C26 . . . . -2.7(6) ?
N21 C22 C27 C26 . . . . 179.6(4) ?
O20 S18 C28 C29 . . . . 38.7(3) ?
O19 S18 C28 C29 . . . . 170.7(3) ?
N21 S18 C28 C29 . . . . -72.8(3) ?
O20 S18 C28 C33 . . . . -146.1(3) ?
O19 S18 C28 C33 . . . . -14.1(4) ?
N21 S18 C28 C33 . . . . 102.4(3) ?
C33 C28 C29 C30 . . . . 0.8(6) ?
S18 C28 C29 C30 . . . . 175.9(3) ?
C28 C29 C30 C31 . . . . -1.3(6) ?
C29 C30 C31 C32 . . . . 2.0(6) ?
C29 C30 C31 C34 . . . . -177.1(4) ?
C30 C31 C32 C33 . . . . -2.1(6) ?
C34 C31 C32 C33 . . . . 176.9(4) ?
C31 C32 C33 C28 . . . . 1.7(6) ?
C29 C28 C33 C32 . . . . -1.0(6) ?
S18 C28 C33 C32 . . . . -176.1(3) ?
